data_4126423
loop_
_publ_author_name
'Dong, Mingxin'
'Babalhavaeji, Amirhossein'
'Collins, Catherine V.'
'Jarrah, Kareem'
'Sadovski, Oleg'
'Dai, Qiuyun'
'Woolley, G. Andrew'

_publ_section_title
;
 Near-Infrared Photoswitching of Azobenzenes under Physiological
 Conditions.
;
_journal_name_full 'Journal of the American Chemical Society'
_journal_paper_doi 10.1021/jacs.7b06471
_journal_year 2017
_chemical_formula_moiety 'C18 H16 Br2 N2 O6, 2(C H Cl3)'
_chemical_formula_sum 'C20 H18 Br2 Cl6 N2 O6'
_chemical_formula_weight 754.88
_space_group_crystal_system monoclinic
_space_group_IT_number 14
_space_group_name_Hall '-P 2ybc'
_space_group_name_H-M_alt 'P 1 21/c 1'
_symmetry_space_group_name_Hall '-P 2ybc'
_symmetry_space_group_name_H-M 'P 1 21/c 1'
_atom_sites_solution_hydrogens geom
_audit_creation_date 2016-04-29
_audit_creation_method
;
Olex2 1.2
(compiled 2015.09.30 svn.r3233 for OlexSys, GUI svn.r5103)
;
_cell_angle_alpha 90
_cell_angle_beta 101.652(4)
_cell_angle_gamma 90
_cell_formula_units_Z 2
_cell_length_a 10.8792(4)
_cell_length_b 15.5118(5)
_cell_length_c 8.0195(3)
_cell_measurement_reflns_used 1652
_cell_measurement_temperature 100.01(10)
_cell_measurement_theta_max 72.3810
_cell_measurement_theta_min 5.0200
_cell_volume 1325.45(8)
_computing_cell_refinement 'CrysAlisPro 1.171.38.41k (Rigaku OD, 2015)'
_computing_data_collection 'CrysAlisPro 1.171.38.41k (Rigaku OD, 2015)'
_computing_data_reduction 'CrysAlisPro 1.171.38.41k (Rigaku OD, 2015)'
_computing_molecular_graphics 'Olex2 (Dolomanov et al., 2009)'
_computing_publication_material 'Olex2 (Dolomanov et al., 2009)'
_computing_structure_refinement 'ShelXL (Sheldrick, 2015)'
_computing_structure_solution 'ShelXT (Sheldrick, 2015)'
_diffrn_ambient_environment N~2~
_diffrn_ambient_temperature 100.01(10)
_diffrn_detector 'CCD plate'
_diffrn_detector_area_resol_mean 5.3127
_diffrn_detector_type AtlasS2
_diffrn_measured_fraction_theta_full 1.000
_diffrn_measured_fraction_theta_max 0.977
_diffrn_measurement_details
;
List of Runs (angles in degrees, time in seconds):

  # Type    Start    End  Width  t~exp~   \w     \q     \k     \f   Frames
--------------------------------------------------------------------------
  1  \w    -96.00 -58.00   1.00    1.00    --  -41.49 125.00  30.00   38
  2  \w   -110.00 -24.00   1.00    1.00    --  -41.49 -37.00 150.00   86
  3  \w   -110.00 -21.00   1.00    1.00    --  -41.49 -37.00-120.00   89
  4  \w     25.00 100.00   1.00    1.00    --  107.19 -94.00 -30.00   75
  5  \w     90.00 131.00   1.00    1.00    --  107.19 -45.00  60.00   41
  6  \w     79.00 130.00   1.00    1.00    --  107.19 -30.00  30.00   51
  7  \w     80.00 168.00   1.00    1.00    --  107.19  30.00-120.00   88
  8  \w    142.00 178.00   1.00    1.00    --  107.19 125.00  30.00   36
  9  \w     37.00 120.00   1.00    1.00    --  107.19 -61.00 -30.00   83
 10  \w     36.00  73.00   1.00    1.00    --  107.19 -45.00  60.00   37
;
_diffrn_measurement_device 'four-circle diffractometer'
_diffrn_measurement_device_type 'SuperNova, Dual, Cu at zero, AtlasS2'
_diffrn_measurement_method '\w scans'
_diffrn_orient_matrix_type 'CrysAlisPro convention (1999,Acta A55,543-557)'
_diffrn_orient_matrix_UB_11 -0.1328785000
_diffrn_orient_matrix_UB_12 0.0116483000
_diffrn_orient_matrix_UB_13 -0.1087352000
_diffrn_orient_matrix_UB_21 -0.0565366000
_diffrn_orient_matrix_UB_22 -0.0161643000
_diffrn_orient_matrix_UB_23 0.1586641000
_diffrn_orient_matrix_UB_31 0.0064176000
_diffrn_orient_matrix_UB_32 0.0972404000
_diffrn_orient_matrix_UB_33 0.0392116000
_diffrn_radiation_monochromator mirror
_diffrn_radiation_probe x-ray
_diffrn_radiation_type CuK\a
_diffrn_radiation_wavelength 1.54184
_diffrn_reflns_av_R_equivalents 0.0328
_diffrn_reflns_av_unetI/netI 0.0486
_diffrn_reflns_Laue_measured_fraction_full 1.000
_diffrn_reflns_Laue_measured_fraction_max 0.977
_diffrn_reflns_limit_h_max 10
_diffrn_reflns_limit_h_min -13
_diffrn_reflns_limit_k_max 18
_diffrn_reflns_limit_k_min -11
_diffrn_reflns_limit_l_max 9
_diffrn_reflns_limit_l_min -9
_diffrn_reflns_number 4813
_diffrn_reflns_point_group_measured_fraction_full 1.000
_diffrn_reflns_point_group_measured_fraction_max 0.977
_diffrn_reflns_theta_full 67.684
_diffrn_reflns_theta_max 73.096
_diffrn_reflns_theta_min 4.149
_diffrn_source 'micro-focus sealed X-ray tube'
_diffrn_source_type 'SuperNova (Cu) X-ray Source'
_exptl_absorpt_coefficient_mu 9.811
_exptl_absorpt_correction_T_max 1.00000
_exptl_absorpt_correction_T_min 0.62052
_exptl_absorpt_correction_type multi-scan
_exptl_absorpt_process_details
;
CrysAlisPro 1.171.38.41k (Rigaku Oxford Diffraction, 2015)
Empirical absorption correction using spherical harmonics,
 implemented in SCALE3 ABSPACK scaling algorithm.
;
_exptl_crystal_colour orange
_exptl_crystal_colour_primary orange
_exptl_crystal_density_diffrn 1.891
_exptl_crystal_description block
_exptl_crystal_F_000 744
_exptl_crystal_size_max 0.1
_exptl_crystal_size_mid 0.08
_exptl_crystal_size_min 0.07
_refine_diff_density_max 1.304
_refine_diff_density_min -0.967
_refine_diff_density_rms 0.117
_refine_ls_extinction_method none
_refine_ls_goodness_of_fit_ref 1.037
_refine_ls_hydrogen_treatment constr
_refine_ls_matrix_type full
_refine_ls_number_parameters 164
_refine_ls_number_reflns 2590
_refine_ls_number_restraints 0
_refine_ls_restrained_S_all 1.037
_refine_ls_R_factor_all 0.0551
_refine_ls_R_factor_gt 0.0427
_refine_ls_shift/su_max 0.000
_refine_ls_shift/su_mean 0.000
_refine_ls_structure_factor_coef Fsqd
_refine_ls_weighting_details 'w=1/[\s^2^(Fo^2^)+(0.0609P)^2^+1.0201P] where P=(Fo^2^+2Fc^2^)/3'
_refine_ls_weighting_scheme calc
_refine_ls_wR_factor_gt 0.1073
_refine_ls_wR_factor_ref 0.1149
_reflns_Friedel_coverage 0.000
_reflns_number_gt 2130
_reflns_number_total 2590
_reflns_threshold_expression 'I > 2\s(I)'
_cod_data_source_file ja7b06471_si_003.cif
_cod_data_source_block 20160428b
_cod_original_cell_volume 1325.44(8)
_cod_database_code 4126423
_chemical_oxdiff_formula c1h1n1o1Br1
_shelx_space_group_comment
;
The symmetry employed for this shelxl refinement is uniquely defined
by the following loop, which should always be used as a source of
symmetry information in preference to the above space-group names.
They are only intended as comments.
;
_reflns_odcompleteness_completeness 99.88
_reflns_odcompleteness_iscentric 1
_reflns_odcompleteness_theta 66.97
_olex2_refinement_description
;
1. Fixed Uiso
 At 1.2 times of:
  All C(H) groups, All C(H,H) groups
 At 1.5 times of:
  All C(H,H,H) groups
2.a Ternary CH refined with riding coordinates:
 C10(H10)
2.b Secondary CH2 refined with riding coordinates:
 C1(H1A,H1B), C2(H2A,H2B)
2.c Aromatic/amide H refined with riding coordinates:
 C5(H5)
2.d Idealised Me refined as rotating group:
 C9(H9A,H9B,H9C)
;
_shelx_shelxl_version_number 2014/7
_olex2_date_sample_data_collection 2016-04-28
_olex2_submission_special_instructions 'No special instructions were received'
_oxdiff_exptl_absorpt_empirical_details
;
Empirical correction (ABSPACK) includes:
- Absorption correction using spherical harmonics
- Frame scaling
;
_oxdiff_exptl_absorpt_empirical_full_max 1.573
_oxdiff_exptl_absorpt_empirical_full_min 0.650

loop_
_space_group_symop_operation_xyz
'x, y, z'
'-x, y+1/2, -z+1/2'
'-x, -y, -z'
'x, -y-1/2, z-1/2'

loop_
_atom_site_label
_atom_site_type_symbol
_atom_site_fract_x
_atom_site_fract_y
_atom_site_fract_z
_atom_site_U_iso_or_equiv
_atom_site_adp_type
_atom_site_occupancy
_atom_site_site_symmetry_order
_atom_site_calc_flag
_atom_site_refinement_flags_posn
Br1 Br 0.09014(4) 0.27078(3) 0.00540(6) 0.02430(16) Uani 1 1 d .
Cl2 Cl 0.17632(11) 0.45544(8) 0.66375(15) 0.0349(3) Uani 1 1 d .
Cl1 Cl 0.35958(10) 0.54576(7) 0.91359(13) 0.0263(3) Uani 1 1 d .
Cl3 Cl 0.13848(11) 0.63582(8) 0.73625(16) 0.0370(3) Uani 1 1 d .
O1 O 0.3512(3) 0.21457(19) 0.1588(4) 0.0290(7) Uani 1 1 d .
O2 O 0.5444(2) 0.31359(18) 0.3653(3) 0.0195(6) Uani 1 1 d .
O3 O 0.2734(3) 0.55328(18) 0.3274(4) 0.0205(6) Uani 1 1 d .
N1 N 0.5121(3) 0.4737(2) 0.4449(4) 0.0178(7) Uani 1 1 d .
C9 C 0.1567(4) 0.5937(3) 0.2507(6) 0.0244(9) Uani 1 1 d .
H9A H 0.1506 0.5976 0.1299 0.037 Uiso 1 1 calc GR
H9B H 0.1534 0.6505 0.2971 0.037 Uiso 1 1 calc GR
H9C H 0.0881 0.5600 0.2741 0.037 Uiso 1 1 calc GR
C1 C 0.5687(4) 0.2314(3) 0.2938(5) 0.0221(9) Uani 1 1 d .
H1A H 0.6388 0.2034 0.3679 0.026 Uiso 1 1 calc R
H1B H 0.5907 0.2402 0.1837 0.026 Uiso 1 1 calc R
C10 C 0.2504(4) 0.5551(3) 0.7178(5) 0.0224(9) Uani 1 1 d .
H10 H 0.2953 0.5719 0.6285 0.027 Uiso 1 1 calc R
C8 C 0.4276(4) 0.3470(3) 0.3016(5) 0.0170(8) Uani 1 1 d .
C6 C 0.2871(4) 0.4688(2) 0.2864(5) 0.0160(8) Uani 1 1 d .
C2 C 0.4545(4) 0.1752(3) 0.2739(6) 0.0288(10) Uani 1 1 d .
H2A H 0.4724 0.1193 0.2302 0.035 Uiso 1 1 calc R
H2B H 0.4323 0.1666 0.3839 0.035 Uiso 1 1 calc R
C7 C 0.4049(3) 0.4310(3) 0.3493(5) 0.0156(8) Uani 1 1 d .
C3 C 0.3336(4) 0.2985(3) 0.1998(5) 0.0190(8) Uani 1 1 d .
C5 C 0.1937(4) 0.4217(3) 0.1815(5) 0.0172(8) Uani 1 1 d .
H5 H 0.1161 0.4467 0.1381 0.021 Uiso 1 1 calc R
C4 C 0.2175(4) 0.3368(3) 0.1420(5) 0.0179(8) Uani 1 1 d .

loop_
_atom_site_aniso_label
_atom_site_aniso_U_11
_atom_site_aniso_U_22
_atom_site_aniso_U_33
_atom_site_aniso_U_23
_atom_site_aniso_U_13
_atom_site_aniso_U_12
Br1 0.0226(2) 0.0227(2) 0.0234(3) -0.00632(18) -0.00527(17) -0.00258(17)
Cl2 0.0352(6) 0.0312(6) 0.0360(6) -0.0047(5) 0.0019(5) -0.0095(5)
Cl1 0.0280(5) 0.0315(6) 0.0179(5) 0.0011(4) 0.0011(4) 0.0005(4)
Cl3 0.0320(6) 0.0352(6) 0.0428(7) 0.0033(5) 0.0047(5) 0.0128(5)
O1 0.0338(18) 0.0231(16) 0.0270(17) -0.0049(14) -0.0013(14) 0.0024(14)
O2 0.0191(14) 0.0189(14) 0.0184(14) -0.0020(12) -0.0010(11) 0.0017(12)
O3 0.0214(15) 0.0156(13) 0.0213(15) -0.0020(11) -0.0031(11) 0.0015(12)
N1 0.0223(17) 0.0172(16) 0.0125(16) 0.0017(13) 0.0002(13) -0.0015(14)
C9 0.022(2) 0.022(2) 0.026(2) -0.0001(18) -0.0016(17) 0.0034(18)
C1 0.025(2) 0.021(2) 0.020(2) -0.0025(17) 0.0025(16) 0.0037(17)
C10 0.020(2) 0.025(2) 0.022(2) -0.0007(18) 0.0028(16) -0.0011(17)
C8 0.0147(18) 0.023(2) 0.0123(18) 0.0029(16) 0.0016(14) 0.0027(16)
C6 0.023(2) 0.0126(18) 0.0129(18) 0.0001(15) 0.0064(15) 0.0007(16)
C2 0.033(2) 0.022(2) 0.030(3) -0.0002(19) 0.0023(19) 0.005(2)
C7 0.0150(18) 0.0191(19) 0.0116(18) 0.0013(15) 0.0001(14) -0.0044(16)
C3 0.023(2) 0.0166(18) 0.017(2) -0.0009(16) 0.0027(16) -0.0021(16)
C5 0.0191(19) 0.0191(19) 0.0117(18) 0.0024(15) -0.0009(14) 0.0005(16)
C4 0.0191(19) 0.0199(19) 0.0131(19) -0.0005(15) -0.0004(15) -0.0044(16)

loop_
_atom_type_symbol
_atom_type_description
_atom_type_scat_dispersion_real
_atom_type_scat_dispersion_imag
_atom_type_scat_source
C C 0.0181 0.0091 'International Tables Vol C Tables 4.2.6.8 and 6.1.1.4'
H H 0.0000 0.0000 'International Tables Vol C Tables 4.2.6.8 and 6.1.1.4'
Br Br -0.6763 1.2805 'International Tables Vol C Tables 4.2.6.8 and 6.1.1.4'
Cl Cl 0.3639 0.7018 'International Tables Vol C Tables 4.2.6.8 and 6.1.1.4'
N N 0.0311 0.0180 'International Tables Vol C Tables 4.2.6.8 and 6.1.1.4'
O O 0.0492 0.0322 'International Tables Vol C Tables 4.2.6.8 and 6.1.1.4'

loop_
_geom_angle_atom_site_label_1
_geom_angle_atom_site_label_2
_geom_angle_atom_site_label_3
_geom_angle
_geom_angle_site_symmetry_1
C3 O1 C2 112.3(3) .
C8 O2 C1 114.5(3) .
C6 O3 C9 116.4(3) .
N1 N1 C7 114.3(4) 3_666
O3 C9 H9A 109.5 .
O3 C9 H9B 109.5 .
O3 C9 H9C 109.5 .
H9A C9 H9B 109.5 .
H9A C9 H9C 109.5 .
H9B C9 H9C 109.5 .
O2 C1 H1A 109.7 .
O2 C1 H1B 109.7 .
O2 C1 C2 110.0(3) .
H1A C1 H1B 108.2 .
C2 C1 H1A 109.7 .
C2 C1 H1B 109.7 .
Cl2 C10 Cl1 109.8(2) .
Cl2 C10 Cl3 110.7(2) .
Cl2 C10 H10 109.0 .
Cl1 C10 Cl3 109.4(2) .
Cl1 C10 H10 109.0 .
Cl3 C10 H10 109.0 .
O2 C8 C7 116.9(3) .
O2 C8 C3 122.0(4) .
C3 C8 C7 121.1(4) .
O3 C6 C7 116.7(3) .
O3 C6 C5 123.2(4) .
C5 C6 C7 120.0(4) .
O1 C2 C1 110.2(4) .
O1 C2 H2A 109.6 .
O1 C2 H2B 109.6 .
C1 C2 H2A 109.6 .
C1 C2 H2B 109.6 .
H2A C2 H2B 108.1 .
C8 C7 N1 114.3(3) .
C8 C7 C6 119.4(3) .
C6 C7 N1 125.9(4) .
O1 C3 C8 122.3(4) .
O1 C3 C4 119.4(4) .
C4 C3 C8 118.4(4) .
C6 C5 H5 120.4 .
C6 C5 C4 119.2(4) .
C4 C5 H5 120.4 .
C3 C4 Br1 118.3(3) .
C3 C4 C5 121.9(4) .
C5 C4 Br1 119.8(3) .

loop_
_geom_bond_atom_site_label_1
_geom_bond_atom_site_label_2
_geom_bond_distance
_geom_bond_site_symmetry_2
Br1 C4 1.886(4) .
Cl2 C10 1.757(4) .
Cl1 C10 1.773(4) .
Cl3 C10 1.774(4) .
O1 C2 1.438(5) .
O1 C3 1.365(5) .
O2 C1 1.443(5) .
O2 C8 1.372(4) .
O3 C9 1.438(5) .
O3 C6 1.367(5) .
N1 N1 1.268(7) 3_666
N1 C7 1.424(5) .
C9 H9A 0.9600 .
C9 H9B 0.9600 .
C9 H9C 0.9600 .
C1 H1A 0.9700 .
C1 H1B 0.9700 .
C1 C2 1.500(6) .
C10 H10 0.9800 .
C8 C7 1.394(6) .
C8 C3 1.394(5) .
C6 C7 1.407(5) .
C6 C5 1.389(5) .
C2 H2A 0.9700 .
C2 H2B 0.9700 .
C3 C4 1.388(6) .
C5 H5 0.9300 .
C5 C4 1.391(6) .

loop_
_geom_torsion_atom_site_label_1
_geom_torsion_atom_site_label_2
_geom_torsion_atom_site_label_3
_geom_torsion_atom_site_label_4
_geom_torsion
_geom_torsion_site_symmetry_1
O1 C3 C4 Br1 -1.1(5) .
O1 C3 C4 C5 179.2(4) .
O2 C1 C2 O1 61.6(5) .
O2 C8 C7 N1 6.1(5) .
O2 C8 C7 C6 179.3(3) .
O2 C8 C3 O1 0.8(6) .
O2 C8 C3 C4 179.3(4) .
O3 C6 C7 N1 -3.0(6) .
O3 C6 C7 C8 -175.4(3) .
O3 C6 C5 C4 177.9(4) .
N1 N1 C7 C8 -146.9(4) 3_666
N1 N1 C7 C6 40.4(6) 3_666
C9 O3 C6 C7 174.8(3) .
C9 O3 C6 C5 -2.2(5) .
C1 O2 C8 C7 -171.9(3) .
C1 O2 C8 C3 10.8(5) .
C8 O2 C1 C2 -40.8(5) .
C8 C3 C4 Br1 -179.6(3) .
C8 C3 C4 C5 0.7(6) .
C6 C5 C4 Br1 178.1(3) .
C6 C5 C4 C3 -2.2(6) .
C2 O1 C3 C8 20.0(6) .
C2 O1 C3 C4 -158.5(4) .
C7 C8 C3 O1 -176.4(4) .
C7 C8 C3 C4 2.1(6) .
C7 C6 C5 C4 1.0(6) .
C3 O1 C2 C1 -50.1(5) .
C3 C8 C7 N1 -176.5(4) .
C3 C8 C7 C6 -3.3(6) .
C5 C6 C7 N1 174.1(4) .
C5 C6 C7 C8 1.7(6) .
